data_4086186
loop_
_publ_author_name
'Ai, Pengfei'
'Danopoulos, Andreas A.'
'Braunstein, Pierre'

_publ_section_title
;
 N-Phosphanyl- andN,N&#x2032;-Diphosphanyl-Substituted N-Heterocyclic
 Carbene Chromium Complexes: Synthesis, Structures, and Catalytic Ethylene
 Oligomerization
;
_journal_issue 16
_journal_name_full Organometallics
_journal_page_first 4109
_journal_paper_doi 10.1021/acs.organomet.5b00547
_journal_volume 34
_journal_year 2015
_chemical_formula_moiety 'C46 H74 Cl2 Cr N4 P2'
_chemical_formula_sum 'C46 H74 Cl2 Cr N4 P2'
_chemical_formula_weight 867.93
_chemical_name_systematic
;
 ?
;
_space_group_crystal_system monoclinic
_space_group_IT_number 15
_space_group_name_Hall '-C 2yc'
_space_group_name_H-M_alt 'C 1 2/c 1'
_symmetry_space_group_name_Hall '-C 2yc'
_symmetry_space_group_name_H-M 'C 1 2/c 1'
_atom_sites_solution_hydrogens geom
_atom_sites_solution_primary direct
_atom_sites_solution_secondary difmap
_audit_creation_method SHELXL-2013
_cell_angle_alpha 90
_cell_angle_beta 99.958(2)
_cell_angle_gamma 90
_cell_formula_units_Z 4
_cell_length_a 23.054(2)
_cell_length_b 12.9291(13)
_cell_length_c 16.8008(17)
_cell_measurement_reflns_used 7941
_cell_measurement_temperature 173(2)
_cell_measurement_theta_max 27.47
_cell_measurement_theta_min 2.28
_cell_volume 4932.3(8)
_computing_cell_refinement 'Bruker SAINT'
_computing_data_collection 'Bruker APEX2'
_computing_data_reduction 'Bruker SAINT'
_computing_molecular_graphics 'Bruker SHELXTL'
_computing_publication_material 'Bruker SHELXTL'
_computing_structure_refinement 'SHELXL-2013 (Sheldrick, 2013)'
_computing_structure_solution 'SHELXS-2013 (Sheldrick, 2013)'
_diffrn_ambient_temperature 173(2)
_diffrn_measured_fraction_theta_full 0.999
_diffrn_measured_fraction_theta_max 0.992
_diffrn_measurement_device_type 'Bruker APEX-II CCD'
_diffrn_measurement_method '\f and \w scans'
_diffrn_radiation_type MoK\a
_diffrn_radiation_wavelength 0.71073
_diffrn_reflns_av_R_equivalents 0.0737
_diffrn_reflns_av_unetI/netI 0.0505
_diffrn_reflns_laue_measured_fraction_full 0.999
_diffrn_reflns_laue_measured_fraction_max 0.992
_diffrn_reflns_limit_h_max 29
_diffrn_reflns_limit_h_min -29
_diffrn_reflns_limit_k_max 16
_diffrn_reflns_limit_k_min -16
_diffrn_reflns_limit_l_max 21
_diffrn_reflns_limit_l_min -21
_diffrn_reflns_number 28167
_diffrn_reflns_point_group_measured_fraction_full 0.999
_diffrn_reflns_point_group_measured_fraction_max 0.992
_diffrn_reflns_theta_full 25.242
_diffrn_reflns_theta_max 27.632
_diffrn_reflns_theta_min 1.794
_diffrn_source 'fine-focus sealed tube'
_exptl_absorpt_coefficient_mu 0.439
_exptl_absorpt_correction_T_max 0.8796
_exptl_absorpt_correction_T_min 0.8441
_exptl_absorpt_correction_type multi-scan
_exptl_absorpt_process_details sadabs
_exptl_crystal_colour purple
_exptl_crystal_density_diffrn 1.169
_exptl_crystal_description block
_exptl_crystal_F_000 1864
_exptl_crystal_size_max 0.400
_exptl_crystal_size_mid 0.350
_exptl_crystal_size_min 0.300
_refine_diff_density_max 1.157
_refine_diff_density_min -0.628
_refine_diff_density_rms 0.108
_refine_ls_extinction_method none
_refine_ls_goodness_of_fit_ref 1.054
_refine_ls_hydrogen_treatment constr
_refine_ls_matrix_type full
_refine_ls_number_parameters 260
_refine_ls_number_reflns 5688
_refine_ls_number_restraints 0
_refine_ls_restrained_S_all 1.054
_refine_ls_R_factor_all 0.1203
_refine_ls_R_factor_gt 0.0798
_refine_ls_shift/su_max 0.001
_refine_ls_shift/su_mean 0.000
_refine_ls_structure_factor_coef Fsqd
_refine_ls_weighting_details 'w=1/[\s^2^(Fo^2^)+(0.1355P)^2^+14.9612P] where P=(Fo^2^+2Fc^2^)/3'
_refine_ls_weighting_scheme calc
_refine_ls_wR_factor_gt 0.2101
_refine_ls_wR_factor_ref 0.2510
_reflns_Friedel_coverage 0.000
_reflns_number_gt 3756
_reflns_number_total 5688
_reflns_threshold_expression 'I > 2\s(I)'
_cod_data_source_file om5b00547_si_002.cif
_cod_data_source_block pbad130410
_cod_depositor_comments 'Adding full bibliography for 4086184--4086189.cif.'
_cod_original_cell_volume 4932.3(9)
_cod_database_code 4086186
_shelx_space_group_comment
;
The symmetry employed for this shelxl refinement is uniquely defined
by the following loop, which should always be used as a source of
symmetry information in preference to the above space-group names.
They are only intended as comments.
;
_shelx_estimated_absorpt_t_min 0.844
_shelx_estimated_absorpt_t_max 0.880
_shelxl_version_number 2013-4

loop_
_space_group_symop_operation_xyz
'x, y, z'
'-x, y, -z+1/2'
'x+1/2, y+1/2, z'
'-x+1/2, y+1/2, -z+1/2'
'-x, -y, -z'
'x, -y, z-1/2'
'-x+1/2, -y+1/2, -z'
'x+1/2, -y+1/2, z-1/2'

loop_
_atom_site_label
_atom_site_type_symbol
_atom_site_fract_x
_atom_site_fract_y
_atom_site_fract_z
_atom_site_U_iso_or_equiv
_atom_site_adp_type
_atom_site_occupancy
_atom_site_site_symmetry_order
_atom_site_calc_flag
_atom_site_refinement_flags_posn
_atom_site_refinement_flags_adp
_atom_site_refinement_flags_occupancy
C1 C 0.27906(15) 0.8668(3) 0.9223(2) 0.0267(7) Uani 1 1 d . . .
C2 C 0.33176(18) 0.9682(4) 0.8506(2) 0.0400(10) Uani 1 1 d . . .
H2 H 0.3641 1.0040 0.8354 0.048 Uiso 1 1 calc R U .
C3 C 0.27630(19) 0.9671(3) 0.8106(2) 0.0382(9) Uani 1 1 d . . .
H3 H 0.2617 1.0015 0.7612 0.046 Uiso 1 1 calc R U .
C4 C 0.38429(17) 0.9004(4) 0.9839(3) 0.0399(10) Uani 1 1 d . . .
C5 C 0.3892(2) 0.9748(4) 1.0465(2) 0.0428(10) Uani 1 1 d . . .
C6 C 0.4390(2) 0.9706(5) 1.1063(3) 0.0600(14) Uani 1 1 d . . .
H6 H 0.4432 1.0184 1.1498 0.072 Uiso 1 1 calc R U .
C7 C 0.4812(3) 0.9003(5) 1.1035(4) 0.0770(19) Uani 1 1 d . . .
H7 H 0.5150 0.8998 1.1448 0.092 Uiso 1 1 calc R U .
C8 C 0.4765(2) 0.8280(5) 1.0416(4) 0.0723(18) Uani 1 1 d . . .
H8 H 0.5067 0.7781 1.0417 0.087 Uiso 1 1 calc R U .
C9 C 0.4275(2) 0.8281(4) 0.9789(3) 0.0538(12) Uani 1 1 d . . .
C10 C 0.3432(2) 1.0566(4) 1.0483(3) 0.0498(12) Uani 1 1 d . . .
H10 H 0.3051 1.0301 1.0173 0.060 Uiso 1 1 calc R U .
C11 C 0.3336(3) 1.0820(6) 1.1337(4) 0.084(2) Uani 1 1 d . . .
H11A H 0.3279 1.0178 1.1624 0.126 Uiso 1 1 calc R U .
H11B H 0.2986 1.1258 1.1310 0.126 Uiso 1 1 calc R U .
H11C H 0.3680 1.1188 1.1626 0.126 Uiso 1 1 calc R U .
C12 C 0.3594(3) 1.1549(5) 1.0064(4) 0.0693(16) Uani 1 1 d . . .
H12A H 0.3956 1.1843 1.0372 0.104 Uiso 1 1 calc R U .
H12B H 0.3274 1.2053 1.0035 0.104 Uiso 1 1 calc R U .
H12C H 0.3656 1.1379 0.9516 0.104 Uiso 1 1 calc R U .
C13 C 0.4236(2) 0.7530(4) 0.9099(4) 0.0623(15) Uani 1 1 d . . .
H13 H 0.3811 0.7479 0.8843 0.075 Uiso 1 1 calc R U .
C14 C 0.4443(3) 0.6445(5) 0.9362(6) 0.092(2) Uani 1 1 d . . .
H14A H 0.4852 0.6473 0.9645 0.139 Uiso 1 1 calc R U .
H14B H 0.4418 0.5999 0.8886 0.139 Uiso 1 1 calc R U .
H14C H 0.4192 0.6163 0.9725 0.139 Uiso 1 1 calc R U .
C15 C 0.4578(3) 0.7933(6) 0.8449(4) 0.0806(19) Uani 1 1 d . . .
H15A H 0.4435 0.8625 0.8275 0.121 Uiso 1 1 calc R U .
H15B H 0.4516 0.7463 0.7984 0.121 Uiso 1 1 calc R U .
H15C H 0.4999 0.7967 0.8675 0.121 Uiso 1 1 calc R U .
C16 C 0.1369(2) 1.0105(4) 0.8484(3) 0.0532(12) Uani 1 1 d . . .
C17 C 0.0685(3) 0.9939(7) 0.8269(5) 0.098(3) Uani 1 1 d . . .
H17A H 0.0571 0.9361 0.8587 0.146 Uiso 1 1 calc R U .
H17B H 0.0575 0.9782 0.7692 0.146 Uiso 1 1 calc R U .
H17C H 0.0483 1.0569 0.8394 0.146 Uiso 1 1 calc R U .
C18 C 0.1526(4) 1.0389(6) 0.9351(4) 0.091(2) Uani 1 1 d . . .
H18A H 0.1926 1.0673 0.9458 0.137 Uiso 1 1 calc R U .
H18B H 0.1507 0.9773 0.9686 0.137 Uiso 1 1 calc R U .
H18C H 0.1248 1.0910 0.9483 0.137 Uiso 1 1 calc R U .
C19 C 0.1535(3) 1.0956(4) 0.7931(4) 0.0661(15) Uani 1 1 d . . .
H19A H 0.1305 1.1580 0.7991 0.099 Uiso 1 1 calc R U .
H19B H 0.1451 1.0721 0.7369 0.099 Uiso 1 1 calc R U .
H19C H 0.1956 1.1112 0.8081 0.099 Uiso 1 1 calc R U .
C20 C 0.1526(2) 0.8242(4) 0.7362(3) 0.0516(12) Uani 1 1 d . . .
C21 C 0.0990(3) 0.7565(6) 0.7319(5) 0.097(3) Uani 1 1 d . . .
H21A H 0.0647 0.7994 0.7366 0.146 Uiso 1 1 calc R U .
H21B H 0.1055 0.7062 0.7762 0.146 Uiso 1 1 calc R U .
H21C H 0.0919 0.7198 0.6801 0.146 Uiso 1 1 calc R U .
C22 C 0.1477(3) 0.8944(5) 0.6657(3) 0.0702(17) Uani 1 1 d . . .
H22A H 0.1356 0.8547 0.6159 0.105 Uiso 1 1 calc R U .
H22B H 0.1860 0.9269 0.6646 0.105 Uiso 1 1 calc R U .
H22C H 0.1184 0.9480 0.6700 0.105 Uiso 1 1 calc R U .
C23 C 0.2050(3) 0.7505(4) 0.7280(4) 0.0721(18) Uani 1 1 d . . .
H23A H 0.1958 0.7121 0.6771 0.108 Uiso 1 1 calc R U .
H23B H 0.2111 0.7018 0.7734 0.108 Uiso 1 1 calc R U .
H23C H 0.2408 0.7914 0.7284 0.108 Uiso 1 1 calc R U .
N1 N 0.33283(14) 0.9065(3) 0.91930(18) 0.0316(7) Uani 1 1 d . . .
N2 N 0.24381(13) 0.9052(3) 0.85567(18) 0.0288(7) Uani 1 1 d . . .
P1 P 0.16858(5) 0.87734(9) 0.84312(6) 0.0369(3) Uani 1 1 d . . .
Cl1 Cl 0.22597(5) 0.87444(8) 1.09061(6) 0.0417(3) Uani 1 1 d . . .
Cr1 Cr 0.2500 0.7500 1.0000 0.0265(2) Uani 1 2 d S . P

loop_
_atom_site_aniso_label
_atom_site_aniso_U_11
_atom_site_aniso_U_22
_atom_site_aniso_U_33
_atom_site_aniso_U_23
_atom_site_aniso_U_13
_atom_site_aniso_U_12
C1 0.0280(17) 0.0237(18) 0.0292(17) -0.0029(14) 0.0076(14) -0.0016(14)
C2 0.038(2) 0.047(3) 0.036(2) 0.0098(18) 0.0107(16) -0.0124(19)
C3 0.044(2) 0.041(2) 0.0309(19) 0.0089(17) 0.0079(16) -0.0107(18)
C4 0.0221(18) 0.055(3) 0.042(2) 0.0068(19) 0.0041(15) -0.0053(18)
C5 0.045(2) 0.049(3) 0.033(2) 0.0039(18) 0.0027(17) -0.017(2)
C6 0.056(3) 0.064(4) 0.053(3) -0.004(3) -0.009(2) -0.010(3)
C7 0.062(4) 0.075(4) 0.079(4) 0.000(3) -0.030(3) -0.007(3)
C8 0.043(3) 0.065(4) 0.100(5) -0.006(3) -0.012(3) 0.006(3)
C9 0.036(2) 0.050(3) 0.073(3) -0.003(2) 0.003(2) -0.007(2)
C10 0.044(2) 0.059(3) 0.047(2) -0.014(2) 0.0079(19) -0.014(2)
C11 0.107(5) 0.089(5) 0.062(4) -0.026(4) 0.033(4) -0.025(4)
C12 0.083(4) 0.066(4) 0.059(3) 0.007(3) 0.014(3) 0.008(3)
C13 0.032(2) 0.059(3) 0.096(4) -0.015(3) 0.012(2) -0.004(2)
C14 0.073(4) 0.061(4) 0.149(8) -0.008(4) 0.034(4) 0.003(3)
C15 0.061(4) 0.094(5) 0.089(5) -0.024(4) 0.018(3) -0.015(4)
C16 0.052(3) 0.057(3) 0.050(3) 0.007(2) 0.005(2) 0.023(2)
C17 0.048(3) 0.125(7) 0.119(6) 0.030(5) 0.010(4) 0.027(4)
C18 0.119(6) 0.090(5) 0.060(4) -0.018(3) 0.005(4) 0.052(5)
C19 0.085(4) 0.040(3) 0.074(4) 0.001(3) 0.015(3) 0.011(3)
C20 0.061(3) 0.044(3) 0.042(2) 0.000(2) -0.013(2) -0.012(2)
C21 0.093(5) 0.120(7) 0.074(4) -0.022(4) -0.001(4) -0.049(5)
C22 0.104(5) 0.063(4) 0.040(3) -0.004(2) 0.001(3) -0.003(3)
C23 0.095(5) 0.050(3) 0.060(3) -0.015(3) -0.020(3) 0.007(3)
N1 0.0321(16) 0.0339(18) 0.0295(15) 0.0046(13) 0.0071(12) -0.0033(14)
N2 0.0260(15) 0.0325(17) 0.0273(14) 0.0021(13) 0.0031(11) -0.0061(13)
P1 0.0306(5) 0.0413(6) 0.0365(5) 0.0062(4) -0.0007(4) -0.0046(4)
Cl1 0.0569(7) 0.0337(6) 0.0383(5) -0.0036(4) 0.0185(4) 0.0007(5)
Cr1 0.0276(4) 0.0266(4) 0.0264(4) 0.0006(3) 0.0074(3) -0.0029(3)

loop_
_atom_type_symbol
_atom_type_description
_atom_type_scat_dispersion_real
_atom_type_scat_dispersion_imag
_atom_type_scat_source
C C 0.0033 0.0016 'International Tables Vol C Tables 4.2.6.8 and 6.1.1.4'
H H 0.0000 0.0000 'International Tables Vol C Tables 4.2.6.8 and 6.1.1.4'
N N 0.0061 0.0033 'International Tables Vol C Tables 4.2.6.8 and 6.1.1.4'
P P 0.1023 0.0942 'International Tables Vol C Tables 4.2.6.8 and 6.1.1.4'
Cl Cl 0.1484 0.1585 'International Tables Vol C Tables 4.2.6.8 and 6.1.1.4'
Cr Cr 0.3209 0.6236 'International Tables Vol C Tables 4.2.6.8 and 6.1.1.4'

loop_
_geom_angle_atom_site_label_1
_geom_angle_atom_site_label_2
_geom_angle_atom_site_label_3
_geom_angle
_geom_angle_site_symmetry_1
_geom_angle_site_symmetry_3
N1 C1 N2 104.6(3) . .
N1 C1 Cr1 131.7(3) . .
N2 C1 Cr1 123.1(2) . .
C3 C2 N1 106.7(3) . .
C3 C2 H2 126.7 . .
N1 C2 H2 126.7 . .
C2 C3 N2 106.7(3) . .
C2 C3 H3 126.6 . .
N2 C3 H3 126.6 . .
C9 C4 C5 122.7(4) . .
C9 C4 N1 119.5(4) . .
C5 C4 N1 117.6(4) . .
C6 C5 C4 117.4(5) . .
C6 C5 C10 120.8(4) . .
C4 C5 C10 121.9(4) . .
C7 C6 C5 121.1(5) . .
C7 C6 H6 119.4 . .
C5 C6 H6 119.4 . .
C6 C7 C8 121.3(5) . .
C6 C7 H7 119.3 . .
C8 C7 H7 119.3 . .
C7 C8 C9 120.7(6) . .
C7 C8 H8 119.7 . .
C9 C8 H8 119.7 . .
C4 C9 C8 116.7(5) . .
C4 C9 C13 122.5(5) . .
C8 C9 C13 120.8(5) . .
C5 C10 C11 112.9(5) . .
C5 C10 C12 110.2(4) . .
C11 C10 C12 109.9(5) . .
C5 C10 H10 107.9 . .
C11 C10 H10 107.9 . .
C12 C10 H10 107.9 . .
C10 C11 H11A 109.5 . .
C10 C11 H11B 109.5 . .
H11A C11 H11B 109.5 . .
C10 C11 H11C 109.5 . .
H11A C11 H11C 109.5 . .
H11B C11 H11C 109.5 . .
C10 C12 H12A 109.5 . .
C10 C12 H12B 109.5 . .
H12A C12 H12B 109.5 . .
C10 C12 H12C 109.5 . .
H12A C12 H12C 109.5 . .
H12B C12 H12C 109.5 . .
C9 C13 C14 113.4(6) . .
C9 C13 C15 111.0(5) . .
C14 C13 C15 110.1(6) . .
C9 C13 H13 107.4 . .
C14 C13 H13 107.4 . .
C15 C13 H13 107.4 . .
C13 C14 H14A 109.5 . .
C13 C14 H14B 109.5 . .
H14A C14 H14B 109.5 . .
C13 C14 H14C 109.5 . .
H14A C14 H14C 109.5 . .
H14B C14 H14C 109.5 . .
C13 C15 H15A 109.5 . .
C13 C15 H15B 109.5 . .
H15A C15 H15B 109.5 . .
C13 C15 H15C 109.5 . .
H15A C15 H15C 109.5 . .
H15B C15 H15C 109.5 . .
C18 C16 C19 111.9(6) . .
C18 C16 C17 108.9(6) . .
C19 C16 C17 107.8(5) . .
C18 C16 P1 104.0(4) . .
C19 C16 P1 119.4(4) . .
C17 C16 P1 104.3(5) . .
C16 C17 H17A 109.5 . .
C16 C17 H17B 109.5 . .
H17A C17 H17B 109.5 . .
C16 C17 H17C 109.5 . .
H17A C17 H17C 109.5 . .
H17B C17 H17C 109.5 . .
C16 C18 H18A 109.5 . .
C16 C18 H18B 109.5 . .
H18A C18 H18B 109.5 . .
C16 C18 H18C 109.5 . .
H18A C18 H18C 109.5 . .
H18B C18 H18C 109.5 . .
C16 C19 H19A 109.5 . .
C16 C19 H19B 109.5 . .
H19A C19 H19B 109.5 . .
C16 C19 H19C 109.5 . .
H19A C19 H19C 109.5 . .
H19B C19 H19C 109.5 . .
C22 C20 C21 111.7(5) . .
C22 C20 C23 104.9(5) . .
C21 C20 C23 106.3(5) . .
C22 C20 P1 120.7(4) . .
C21 C20 P1 106.2(4) . .
C23 C20 P1 106.1(3) . .
C20 C21 H21A 109.5 . .
C20 C21 H21B 109.5 . .
H21A C21 H21B 109.5 . .
C20 C21 H21C 109.5 . .
H21A C21 H21C 109.5 . .
H21B C21 H21C 109.5 . .
C20 C22 H22A 109.5 . .
C20 C22 H22B 109.5 . .
H22A C22 H22B 109.5 . .
C20 C22 H22C 109.5 . .
H22A C22 H22C 109.5 . .
H22B C22 H22C 109.5 . .
C20 C23 H23A 109.5 . .
C20 C23 H23B 109.5 . .
H23A C23 H23B 109.5 . .
C20 C23 H23C 109.5 . .
H23A C23 H23C 109.5 . .
H23B C23 H23C 109.5 . .
C1 N1 C2 111.2(3) . .
C1 N1 C4 125.7(3) . .
C2 N1 C4 122.5(3) . .
C1 N2 C3 110.7(3) . .
C1 N2 P1 117.6(2) . .
C3 N2 P1 131.5(3) . .
N2 P1 C16 101.0(2) . .
N2 P1 C20 102.4(2) . .
C16 P1 C20 111.3(2) . .
C1 Cr1 C1 180.00(14) 7_567 .
C1 Cr1 Cl1 92.60(10) 7_567 7_567
C1 Cr1 Cl1 87.40(9) . 7_567
C1 Cr1 Cl1 87.40(10) 7_567 .
C1 Cr1 Cl1 92.60(9) . .
Cl1 Cr1 Cl1 180.0 7_567 .

loop_
_geom_bond_atom_site_label_1
_geom_bond_atom_site_label_2
_geom_bond_distance
_geom_bond_site_symmetry_2
C1 N1 1.351(5) .
C1 N2 1.358(5) .
C1 Cr1 2.176(4) .
C2 C3 1.338(6) .
C2 N1 1.400(5) .
C2 H2 0.9500 .
C3 N2 1.404(5) .
C3 H3 0.9500 .
C4 C9 1.379(7) .
C4 C5 1.416(7) .
C4 N1 1.465(5) .
C5 C6 1.390(6) .
C5 C10 1.501(7) .
C6 C7 1.337(9) .
C6 H6 0.9500 .
C7 C8 1.388(9) .
C7 H7 0.9500 .
C8 C9 1.405(7) .
C8 H8 0.9500 .
C9 C13 1.502(8) .
C10 C11 1.526(7) .
C10 C12 1.531(8) .
C10 H10 1.0000 .
C11 H11A 0.9800 .
C11 H11B 0.9800 .
C11 H11C 0.9800 .
C12 H12A 0.9800 .
C12 H12B 0.9800 .
C12 H12C 0.9800 .
C13 C14 1.523(9) .
C13 C15 1.545(9) .
C13 H13 1.0000 .
C14 H14A 0.9800 .
C14 H14B 0.9800 .
C14 H14C 0.9800 .
C15 H15A 0.9800 .
C15 H15B 0.9800 .
C15 H15C 0.9800 .
C16 C18 1.487(8) .
C16 C19 1.530(8) .
C16 C17 1.570(8) .
C16 P1 1.878(5) .
C17 H17A 0.9800 .
C17 H17B 0.9800 .
C17 H17C 0.9800 .
C18 H18A 0.9800 .
C18 H18B 0.9800 .
C18 H18C 0.9800 .
C19 H19A 0.9800 .
C19 H19B 0.9800 .
C19 H19C 0.9800 .
C20 C22 1.481(7) .
C20 C21 1.506(8) .
C20 C23 1.562(8) .
C20 P1 1.899(5) .
C21 H21A 0.9800 .
C21 H21B 0.9800 .
C21 H21C 0.9800 .
C22 H22A 0.9800 .
C22 H22B 0.9800 .
C22 H22C 0.9800 .
C23 H23A 0.9800 .
C23 H23B 0.9800 .
C23 H23C 0.9800 .
N2 P1 1.748(3) .
Cl1 Cr1 2.3462(10) .
Cr1 C1 2.176(4) 7_567
Cr1 Cl1 2.3462(10) 7_567

loop_
_geom_torsion_atom_site_label_1
_geom_torsion_atom_site_label_2
_geom_torsion_atom_site_label_3
_geom_torsion_atom_site_label_4
_geom_torsion
N1 C2 C3 N2 0.5(5)
C9 C4 C5 C6 -2.4(7)
N1 C4 C5 C6 -178.0(4)
C9 C4 C5 C10 176.6(4)
N1 C4 C5 C10 0.9(6)
C4 C5 C6 C7 1.4(8)
C10 C5 C6 C7 -177.6(6)
C5 C6 C7 C8 -0.9(10)
C6 C7 C8 C9 1.3(11)
C5 C4 C9 C8 2.8(8)
N1 C4 C9 C8 178.3(5)
C5 C4 C9 C13 -176.6(5)
N1 C4 C9 C13 -1.1(8)
C7 C8 C9 C4 -2.1(9)
C7 C8 C9 C13 177.3(6)
C6 C5 C10 C11 -36.8(7)
C4 C5 C10 C11 144.2(5)
C6 C5 C10 C12 86.5(6)
C4 C5 C10 C12 -92.5(5)
C4 C9 C13 C14 -139.3(5)
C8 C9 C13 C14 41.3(8)
C4 C9 C13 C15 96.2(6)
C8 C9 C13 C15 -83.2(7)
N2 C1 N1 C2 -1.0(4)
Cr1 C1 N1 C2 170.5(3)
N2 C1 N1 C4 170.4(4)
Cr1 C1 N1 C4 -18.1(6)
C3 C2 N1 C1 0.3(5)
C3 C2 N1 C4 -171.4(4)
C9 C4 N1 C1 100.9(5)
C5 C4 N1 C1 -83.3(5)
C9 C4 N1 C2 -88.6(6)
C5 C4 N1 C2 87.2(5)
N1 C1 N2 C3 1.3(4)
Cr1 C1 N2 C3 -171.1(3)
N1 C1 N2 P1 -175.4(2)
Cr1 C1 N2 P1 12.2(4)
C2 C3 N2 C1 -1.1(5)
C2 C3 N2 P1 175.0(3)
C1 N2 P1 C16 116.7(3)
C3 N2 P1 C16 -59.2(4)
C1 N2 P1 C20 -128.4(3)
C3 N2 P1 C20 55.7(4)
C18 C16 P1 N2 -72.6(5)
C19 C16 P1 N2 52.9(4)
C17 C16 P1 N2 173.3(4)
C18 C16 P1 C20 179.3(4)
C19 C16 P1 C20 -55.2(5)
C17 C16 P1 C20 65.2(4)
C22 C20 P1 N2 -76.1(5)
C21 C20 P1 N2 155.7(4)
C23 C20 P1 N2 42.8(4)
C22 C20 P1 C16 31.1(6)
C21 C20 P1 C16 -97.1(5)
C23 C20 P1 C16 150.0(4)
